data_7204740
loop_
_publ_author_name
'Jones, Peter G.'
'Vancea, Fabiola'

_publ_section_title
;
 Unexpected isostructurality by permutation of classical and ?weak?
 hydrogen bonds
;
_journal_issue 52
_journal_name_full CrystEngComm
_journal_page_first 303
_journal_paper_doi 10.1039/b309038h
_journal_volume 5
_journal_year 2003
_chemical_formula_sum 'C6 H7 Br2 N'
_chemical_formula_weight 252.95
_space_group_IT_number 14
_symmetry_cell_setting monoclinic
_symmetry_space_group_name_Hall '-P 2ybc'
_symmetry_space_group_name_H-M 'P 1 21/c 1'
_atom_sites_solution_hydrogens geom
_atom_sites_solution_primary direct
_atom_sites_solution_secondary difmap
_audit_creation_method SHELXL-97
_cell_angle_alpha 90.00
_cell_angle_beta 104.125(4)
_cell_angle_gamma 90.00
_cell_formula_units_Z 4
_cell_length_a 7.9431(6)
_cell_length_b 13.2946(8)
_cell_length_c 7.6992(4)
_cell_measurement_reflns_used 4583
_cell_measurement_temperature 133(2)
_cell_measurement_theta_max 30.5
_cell_measurement_theta_min 2.6
_cell_volume 788.46(9)
_computing_cell_refinement 'Bruker SAINT'
_computing_data_collection 'Bruker SMART'
_computing_data_reduction 'Bruker SAINT'
_computing_molecular_graphics 'Siemens XP'
_computing_publication_material SHELXL-97
_computing_structure_refinement 'SHELXL-97 (Sheldrick, 1997)'
_computing_structure_solution 'SHELXS-97 (Sheldrick, 1990)'
_diffrn_ambient_temperature 133(2)
_diffrn_detector_area_resol_mean 8.192
_diffrn_measured_fraction_theta_full 0.999
_diffrn_measured_fraction_theta_max 0.999
_diffrn_measurement_device_type 'Bruker SMART 1000 CCD'
_diffrn_measurement_method '\w- and \f-scan'
_diffrn_radiation_monochromator graphite
_diffrn_radiation_source 'fine-focus sealed tube'
_diffrn_radiation_type MoK\a
_diffrn_radiation_wavelength 0.71073
_diffrn_reflns_av_R_equivalents 0.0284
_diffrn_reflns_av_sigmaI/netI 0.0158
_diffrn_reflns_limit_h_max 11
_diffrn_reflns_limit_h_min -11
_diffrn_reflns_limit_k_max 18
_diffrn_reflns_limit_k_min -18
_diffrn_reflns_limit_l_max 10
_diffrn_reflns_limit_l_min -10
_diffrn_reflns_number 15950
_diffrn_reflns_theta_full 30.00
_diffrn_reflns_theta_max 30.03
_diffrn_reflns_theta_min 2.64
_exptl_absorpt_coefficient_mu 10.194
_exptl_absorpt_correction_T_max 0.494
_exptl_absorpt_correction_T_min 0.292
_exptl_absorpt_correction_type multi-scan
_exptl_absorpt_process_details SADABS
_exptl_crystal_colour colourless
_exptl_crystal_density_diffrn 2.131
_exptl_crystal_density_method 'not measured'
_exptl_crystal_description tablet
_exptl_crystal_F_000 480
_exptl_crystal_size_max 0.27
_exptl_crystal_size_mid 0.17
_exptl_crystal_size_min 0.12
_refine_diff_density_max 0.526
_refine_diff_density_min -0.496
_refine_diff_density_rms 0.090
_refine_ls_extinction_method none
_refine_ls_goodness_of_fit_ref 1.083
_refine_ls_hydrogen_treatment 'NH free, others riding'
_refine_ls_matrix_type full
_refine_ls_number_parameters 86
_refine_ls_number_reflns 2308
_refine_ls_number_restraints 0
_refine_ls_restrained_S_all 1.083
_refine_ls_R_factor_all 0.0229
_refine_ls_R_factor_gt 0.0195
_refine_ls_shift/su_max 0.002
_refine_ls_shift/su_mean 0.000
_refine_ls_structure_factor_coef Fsqd
_refine_ls_weighting_details 'calc w=1/[\s^2^(Fo^2^)+(0.0269P)^2^+0.2236P] where P=(Fo^2^+2Fc^2^)/3'
_refine_ls_weighting_scheme calc
_refine_ls_wR_factor_gt 0.0480
_refine_ls_wR_factor_ref 0.0488
_reflns_number_gt 2071
_reflns_number_total 2308
_reflns_threshold_expression >2sigma(I)
_cod_data_source_file b309038h.txt
_cod_data_source_block pic3br
_cod_original_sg_symbol_H-M 'P 21/c'
_cod_database_code 7204740

loop_
_symmetry_equiv_pos_as_xyz
'x, y, z'
'-x, y+1/2, -z+1/2'
'-x, -y, -z'
'x, -y-1/2, z-1/2'

loop_
_atom_site_label
_atom_site_type_symbol
_atom_site_fract_x
_atom_site_fract_y
_atom_site_fract_z
_atom_site_U_iso_or_equiv
_atom_site_adp_type
_atom_site_occupancy
_atom_site_symmetry_multiplicity
_atom_site_calc_flag
_atom_site_refinement_flags
_atom_site_disorder_assembly
_atom_site_disorder_group
Br1 Br 1.17399(2) 0.391939(15) 0.62374(2) 0.02326(6) Uani 1 1 d . . .
Br2 Br 0.68386(2) 0.580047(14) 0.78336(2) 0.02107(6) Uani 1 1 d . . .
N1 N 0.5932(2) 0.28211(13) 0.4735(2) 0.0217(3) Uani 1 1 d . . .
H0 H 0.519(4) 0.307(2) 0.405(4) 0.040(8) Uiso 1 1 d . . .
C2 C 0.7211(2) 0.34082(15) 0.5659(2) 0.0213(4) Uani 1 1 d . . .
H2 H 0.7104 0.4120 0.5585 0.026 Uiso 1 1 calc R . .
C3 C 0.8689(2) 0.29725(14) 0.6722(2) 0.0187(3) Uani 1 1 d . . .
C4 C 0.8788(2) 0.19274(15) 0.6786(2) 0.0216(4) Uani 1 1 d . . .
H4 H 0.9794 0.1609 0.7493 0.026 Uiso 1 1 calc R . .
C5 C 0.7429(3) 0.13506(16) 0.5825(2) 0.0244(4) Uani 1 1 d . . .
H5 H 0.7487 0.0637 0.5886 0.029 Uiso 1 1 calc R . .
C6 C 0.5991(2) 0.18209(16) 0.4780(2) 0.0235(4) Uani 1 1 d . . .
H6 H 0.5052 0.1436 0.4098 0.028 Uiso 1 1 calc R . .
C7 C 1.0117(3) 0.36263(19) 0.7741(3) 0.0300(5) Uani 1 1 d . . .
H7A H 1.0739 0.3281 0.8852 0.036 Uiso 1 1 calc R . .
H7B H 0.9630 0.4262 0.8079 0.036 Uiso 1 1 calc R . .

loop_
_atom_site_aniso_label
_atom_site_aniso_U_11
_atom_site_aniso_U_22
_atom_site_aniso_U_33
_atom_site_aniso_U_23
_atom_site_aniso_U_13
_atom_site_aniso_U_12
Br1 0.01809(9) 0.02685(11) 0.02411(10) -0.00028(7) 0.00373(7) -0.00468(7)
Br2 0.01900(9) 0.02271(10) 0.02043(9) 0.00124(6) 0.00274(7) 0.00302(6)
N1 0.0150(7) 0.0308(9) 0.0180(7) 0.0044(6) 0.0017(6) 0.0041(6)
C2 0.0243(9) 0.0189(9) 0.0211(8) 0.0007(6) 0.0065(7) 0.0024(7)
C3 0.0161(8) 0.0262(9) 0.0142(7) -0.0025(6) 0.0043(6) -0.0028(7)
C4 0.0188(8) 0.0283(10) 0.0165(8) 0.0031(7) 0.0016(7) 0.0067(7)
C5 0.0323(11) 0.0189(9) 0.0228(9) 0.0011(7) 0.0081(8) -0.0004(7)
C6 0.0202(9) 0.0315(10) 0.0189(8) -0.0014(7) 0.0048(7) -0.0083(7)
C7 0.0239(10) 0.0454(13) 0.0215(9) -0.0105(8) 0.0072(8) -0.0128(9)

loop_
_atom_type_symbol
_atom_type_description
_atom_type_scat_dispersion_real
_atom_type_scat_dispersion_imag
_atom_type_scat_source
C C 0.0033 0.0016 'International Tables Vol C Tables 4.2.6.8 and 6.1.1.4'
H H 0.0000 0.0000 'International Tables Vol C Tables 4.2.6.8 and 6.1.1.4'
N N 0.0061 0.0033 'International Tables Vol C Tables 4.2.6.8 and 6.1.1.4'
Br Br -0.2901 2.4595 'International Tables Vol C Tables 4.2.6.8 and 6.1.1.4'

loop_
_geom_angle_atom_site_label_1
_geom_angle_atom_site_label_2
_geom_angle_atom_site_label_3
_geom_angle
_geom_angle_site_symmetry_1
_geom_angle_site_symmetry_3
_geom_angle_publ_flag
C6 N1 C2 123.44(17) . . ?
N1 C2 C3 119.63(18) . . ?
C2 C3 C4 118.10(17) . . ?
C2 C3 C7 119.60(18) . . ?
C4 C3 C7 122.29(18) . . ?
C5 C4 C3 120.34(17) . . ?
C6 C5 C4 119.28(19) . . ?
N1 C6 C5 119.20(18) . . ?
C3 C7 Br1 109.19(12) . . ?

loop_
_geom_bond_atom_site_label_1
_geom_bond_atom_site_label_2
_geom_bond_distance
_geom_bond_site_symmetry_2
_geom_bond_publ_flag
Br1 C7 1.970(2) . ?
N1 C6 1.331(3) . ?
N1 C2 1.340(3) . ?
C2 C3 1.384(3) . ?
C3 C4 1.392(3) . ?
C3 C7 1.491(3) . ?
C4 C5 1.382(3) . ?
C5 C6 1.377(3) . ?

loop_
_geom_hbond_atom_site_label_D
_geom_hbond_atom_site_label_H
_geom_hbond_atom_site_label_A
_geom_hbond_distance_DH
_geom_hbond_distance_HA
_geom_hbond_distance_DA
_geom_hbond_angle_DHA
_geom_hbond_site_symmetry_A
N1 H0 Br2 0.76(3) 2.41(3) 3.1602(17) 168(3) 3_666
C2 H2 Br2 0.95 2.87 3.6397(19) 139.4 .
C4 H4 Br2 0.95 2.95 3.7285(19) 140.1 2_746
C5 H5 Br2 0.95 2.97 3.630(2) 127.3 4_565
C7 H7B Br2 0.99 2.99 3.903(2) 154.0 .
C4 H4 Br1 0.95 3.00 3.8197(17) 144.9 4_566
C6 H6 Br1 0.95 3.03 3.9131(19) 155.7 4_465
C5 H5 Br1 0.95 3.14 3.907(2) 139.5 2_746
C7 H7A Br2 0.99 3.05 3.744(2) 128.1 3_767

loop_
_geom_torsion_atom_site_label_1
_geom_torsion_atom_site_label_2
_geom_torsion_atom_site_label_3
_geom_torsion_atom_site_label_4
_geom_torsion
_geom_torsion_site_symmetry_1
_geom_torsion_site_symmetry_2
_geom_torsion_site_symmetry_3
_geom_torsion_site_symmetry_4
_geom_torsion_publ_flag
C6 N1 C2 C3 0.2(3) . . . . ?
N1 C2 C3 C4 0.1(3) . . . . ?
N1 C2 C3 C7 179.61(16) . . . . ?
C2 C3 C4 C5 -0.8(3) . . . . ?
C7 C3 C4 C5 179.70(17) . . . . ?
C3 C4 C5 C6 1.2(3) . . . . ?
C2 N1 C6 C5 0.1(3) . . . . ?
C4 C5 C6 N1 -0.8(3) . . . . ?
C2 C3 C7 Br1 -89.28(19) . . . . ?
C4 C3 C7 Br1 90.2(2) . . . . ?

loop_
_cod_related_entry_id
_cod_related_entry_database
_cod_related_entry_code
1 ChemSpider 10649444
